data_7119712
loop_
_publ_author_name
'Janes, Trevor'
'Zatsepin, Pavel'
'Song, Datong'

_publ_section_title
;
 Reactivity of heavy carbene analogues towards oxidants: a redox active
 ligand-enabled isolation of a paramagnetic stannylene.
;
_journal_issue 21
_journal_name_full 'Chemical communications (Cambridge, England)'
_journal_page_first 3090
_journal_page_last 3093
_journal_paper_doi 10.1039/c7cc00837f
_journal_volume 53
_journal_year 2017
_chemical_formula_sum 'C31 H38 F3 N2 O3 S Sn'
_chemical_formula_weight 694.38
_space_group_crystal_system monoclinic
_space_group_IT_number 15
_space_group_name_Hall '-C 2yc'
_space_group_name_H-M_alt 'C 1 2/c 1'
_symmetry_space_group_name_Hall '-C 2yc'
_symmetry_space_group_name_H-M 'C 1 2/c 1'
_atom_sites_solution_hydrogens mixed
_audit_creation_method SHELXL-2016/6
_audit_update_record
;
2017-01-31 deposited with the CCDC.
2017-02-28 downloaded from the CCDC.
;
_cell_angle_alpha 90
_cell_angle_beta 94.9769(18)
_cell_angle_gamma 90
_cell_formula_units_Z 8
_cell_length_a 30.2756(12)
_cell_length_b 11.6808(5)
_cell_length_c 17.9498(7)
_cell_measurement_reflns_used 28694
_cell_measurement_temperature 150(2)
_cell_measurement_theta_max 27.688
_cell_measurement_theta_min 1.870
_cell_volume 6323.9(4)
_computing_structure_refinement 'SHELXL-2016/6 (Sheldrick, 2016)'
_diffrn_ambient_temperature 150(2)
_diffrn_measured_fraction_theta_full 1.000
_diffrn_measured_fraction_theta_max 0.985
_diffrn_measurement_device_type 'Bruker Kappa Apex II'
_diffrn_measurement_method 'phi and omega scans'
_diffrn_radiation_type MoK\a
_diffrn_radiation_wavelength 0.71073
_diffrn_reflns_av_R_equivalents 0.0481
_diffrn_reflns_av_unetI/netI 0.0477
_diffrn_reflns_Laue_measured_fraction_full 1.000
_diffrn_reflns_Laue_measured_fraction_max 0.985
_diffrn_reflns_limit_h_max 35
_diffrn_reflns_limit_h_min -39
_diffrn_reflns_limit_k_max 14
_diffrn_reflns_limit_k_min -15
_diffrn_reflns_limit_l_max 23
_diffrn_reflns_limit_l_min -23
_diffrn_reflns_number 28694
_diffrn_reflns_point_group_measured_fraction_full 1.000
_diffrn_reflns_point_group_measured_fraction_max 0.985
_diffrn_reflns_theta_full 25.242
_diffrn_reflns_theta_max 27.688
_diffrn_reflns_theta_min 1.870
_exptl_absorpt_coefficient_mu 0.925
_exptl_absorpt_correction_T_max 0.7456
_exptl_absorpt_correction_T_min 0.6955
_exptl_absorpt_correction_type multi-scan
_exptl_absorpt_process_details SADABS
_exptl_crystal_colour brown
_exptl_crystal_density_diffrn 1.459
_exptl_crystal_description block
_exptl_crystal_F_000 2840
_exptl_crystal_size_max 0.15
_exptl_crystal_size_mid 0.1
_exptl_crystal_size_min 0.1
_refine_diff_density_max 0.364
_refine_diff_density_min -0.398
_refine_diff_density_rms 0.076
_refine_ls_extinction_method none
_refine_ls_goodness_of_fit_ref 1.039
_refine_ls_hydrogen_treatment mixed
_refine_ls_matrix_type full
_refine_ls_number_parameters 406
_refine_ls_number_reflns 7288
_refine_ls_number_restraints 0
_refine_ls_restrained_S_all 1.039
_refine_ls_R_factor_all 0.0497
_refine_ls_R_factor_gt 0.0320
_refine_ls_shift/su_max 0.001
_refine_ls_shift/su_mean 0.000
_refine_ls_structure_factor_coef Fsqd
_refine_ls_weighting_details 'w=1/[\s^2^(Fo^2^)+(0.0199P)^2^+7.3197P] where P=(Fo^2^+2Fc^2^)/3'
_refine_ls_weighting_scheme calc
_refine_ls_wR_factor_gt 0.0634
_refine_ls_wR_factor_ref 0.0697
_reflns_Friedel_coverage 0.000
_reflns_number_gt 5709
_reflns_number_total 7288
_reflns_threshold_expression 'I > 2\s(I)'
_cod_data_source_file c7cc00837f2.cif
_cod_data_source_block 4
_cod_depositor_comments 'Adding full bibliography for 7119711--7119715.cif.'
_cod_database_code 7119712
_shelx_shelxl_version_number 2016/6
_shelx_space_group_comment
;
The symmetry employed for this shelxl refinement is uniquely defined
by the following loop, which should always be used as a source of
symmetry information in preference to the above space-group names.
They are only intended as comments.
;

loop_
_space_group_symop_operation_xyz
'x, y, z'
'-x, y, -z+1/2'
'x+1/2, y+1/2, z'
'-x+1/2, y+1/2, -z+1/2'
'-x, -y, -z'
'x, -y, z-1/2'
'-x+1/2, -y+1/2, -z'
'x+1/2, -y+1/2, z-1/2'

loop_
_atom_site_label
_atom_site_type_symbol
_atom_site_fract_x
_atom_site_fract_y
_atom_site_fract_z
_atom_site_U_iso_or_equiv
_atom_site_adp_type
_atom_site_occupancy
_atom_site_site_symmetry_order
_atom_site_calc_flag
_atom_site_refinement_flags_posn
_atom_site_refinement_flags_adp
_atom_site_refinement_flags_occupancy
_atom_site_disorder_assembly
_atom_site_disorder_group
Sn1 Sn 0.11138(2) 0.42548(2) 0.06314(2) 0.02098(6) Uani 1 1 d . . . . .
O1 O 0.13453(6) 0.24505(15) 0.07132(9) 0.0306(4) Uani 1 1 d . . . . .
O2 O 0.17729(8) 0.10292(19) 0.14488(12) 0.0501(6) Uani 1 1 d . . . . .
O3 O 0.15101(8) 0.2787(2) 0.20266(11) 0.0571(7) Uani 1 1 d . . . . .
N1 N 0.10351(7) 0.40097(17) -0.05670(10) 0.0214(5) Uani 1 1 d . . . . .
N2 N 0.17345(7) 0.48306(17) 0.02551(10) 0.0184(4) Uani 1 1 d . . . . .
C1 C 0.13843(8) 0.4316(2) -0.09342(12) 0.0202(5) Uani 1 1 d . . . . .
C2 C 0.17689(8) 0.4754(2) -0.04848(12) 0.0186(5) Uani 1 1 d . . . . .
C3 C 0.21413(9) 0.5121(2) -0.08515(13) 0.0244(6) Uani 1 1 d . . . . .
H3B H 0.239359 0.542590 -0.056757 0.029 Uiso 1 1 calc R U . . .
C4 C 0.21381(9) 0.5037(2) -0.16109(13) 0.0269(6) Uani 1 1 d . . . . .
H4A H 0.239314 0.525869 -0.184860 0.032 Uiso 1 1 calc R U . . .
C5 C 0.17599(9) 0.4624(2) -0.20488(13) 0.0274(6) Uani 1 1 d . . . . .
H5A H 0.176315 0.458469 -0.257691 0.033 Uiso 1 1 calc R U . . .
C6 C 0.13946(8) 0.4285(2) -0.17271(12) 0.0255(6) Uani 1 1 d . . . . .
H6A H 0.114233 0.402400 -0.203135 0.031 Uiso 1 1 calc R U . . .
C7 C 0.06029(8) 0.3894(2) -0.09729(12) 0.0244(6) Uani 1 1 d . . . . .
C8 C 0.04259(9) 0.2805(3) -0.11292(13) 0.0291(6) Uani 1 1 d . . . . .
C9 C -0.00011(10) 0.2744(3) -0.14924(14) 0.0368(7) Uani 1 1 d . . . . .
H9A H -0.013142 0.201729 -0.160285 0.044 Uiso 1 1 calc R U . . .
C10 C -0.02356(10) 0.3724(3) -0.16924(15) 0.0410(8) Uani 1 1 d . . . . .
H10A H -0.052463 0.366421 -0.194147 0.049 Uiso 1 1 calc R U . . .
C11 C -0.00555(9) 0.4788(3) -0.15352(14) 0.0356(7) Uani 1 1 d . . . . .
H11A H -0.022222 0.545453 -0.167491 0.043 Uiso 1 1 calc R U . . .
C12 C 0.03683(9) 0.4898(3) -0.11737(13) 0.0283(6) Uani 1 1 d . . . . .
C13 C 0.05516(10) 0.6088(2) -0.09928(14) 0.0312(6) Uani 1 1 d . . . . .
H13A H 0.085907 0.599271 -0.074883 0.037 Uiso 1 1 calc R U . . .
C14 C 0.02791(11) 0.6704(3) -0.04362(16) 0.0467(8) Uani 1 1 d . . . . .
H14A H 0.040423 0.746589 -0.032983 0.070 Uiso 1 1 calc R U . . .
H14B H -0.002839 0.677838 -0.065057 0.070 Uiso 1 1 calc R U . . .
H14C H 0.028697 0.626074 0.002852 0.070 Uiso 1 1 calc R U . . .
C15 C 0.05832(12) 0.6813(3) -0.16973(17) 0.0507(9) Uani 1 1 d . . . . .
H15A H 0.070237 0.756980 -0.155609 0.076 Uiso 1 1 calc R U . . .
H15B H 0.077988 0.643452 -0.202654 0.076 Uiso 1 1 calc R U . . .
H15C H 0.028745 0.689800 -0.195984 0.076 Uiso 1 1 calc R U . . .
C16 C 0.06839(11) 0.1721(3) -0.09418(17) 0.0374(7) Uani 1 1 d . . . . .
C17 C 0.0418(7) 0.0739(18) -0.0664(12) 0.072(4) Uani 0.661(11) 1 d . . P A 1
H17A H 0.061325 0.007797 -0.055841 0.108 Uiso 0.661(11) 1 calc R U P A 1
H17B H 0.028764 0.096877 -0.020668 0.108 Uiso 0.661(11) 1 calc R U P A 1
H17C H 0.018175 0.053160 -0.104818 0.108 Uiso 0.661(11) 1 calc R U P A 1
C18 C 0.0903(6) 0.1372(9) -0.1632(10) 0.052(2) Uani 0.661(11) 1 d . . P A 1
H18A H 0.107396 0.201744 -0.180507 0.078 Uiso 0.661(11) 1 calc R U P A 1
H18B H 0.110207 0.072322 -0.151229 0.078 Uiso 0.661(11) 1 calc R U P A 1
H18C H 0.067552 0.114836 -0.202705 0.078 Uiso 0.661(11) 1 calc R U P A 1
C17A C 0.0398(17) 0.091(4) -0.048(2) 0.064(7) Uani 0.339(11) 1 d . . P A 2
H17D H 0.056334 0.019972 -0.035582 0.097 Uiso 0.339(11) 1 calc R U P A 2
H17E H 0.033077 0.128949 -0.001670 0.097 Uiso 0.339(11) 1 calc R U P A 2
H17F H 0.012009 0.071779 -0.077632 0.097 Uiso 0.339(11) 1 calc R U P A 2
C18A C 0.0848(13) 0.1032(19) -0.161(2) 0.052(2) Uani 0.339(11) 1 d . . P A 2
H18D H 0.100980 0.035063 -0.142079 0.078 Uiso 0.339(11) 1 calc R U P A 2
H18E H 0.059221 0.079727 -0.194883 0.078 Uiso 0.339(11) 1 calc R U P A 2
H18F H 0.104431 0.151438 -0.188265 0.078 Uiso 0.339(11) 1 calc R U P A 2
C19 C 0.20538(8) 0.5490(2) 0.07259(12) 0.0199(5) Uani 1 1 d . . . . .
C20 C 0.24414(8) 0.4974(2) 0.10488(12) 0.0218(5) Uani 1 1 d . . . . .
C21 C 0.27349(9) 0.5651(2) 0.14999(13) 0.0284(6) Uani 1 1 d . . . . .
H21A H 0.300167 0.532082 0.172090 0.034 Uiso 1 1 calc R U . . .
C22 C 0.26466(9) 0.6787(2) 0.16325(14) 0.0307(6) Uani 1 1 d . . . . .
H22A H 0.285341 0.723815 0.193339 0.037 Uiso 1 1 calc R U . . .
C23 C 0.22568(9) 0.7263(2) 0.13255(14) 0.0300(6) Uani 1 1 d . . . . .
H23A H 0.219459 0.804031 0.143110 0.036 Uiso 1 1 calc R U . . .
C24 C 0.19521(9) 0.6644(2) 0.08673(13) 0.0240(6) Uani 1 1 d . . . . .
C25 C 0.15281(10) 0.7216(2) 0.05472(15) 0.0306(6) Uani 1 1 d . . . . .
C26 C 0.1299(10) 0.786(2) 0.115(2) 0.054(3) Uani 0.661(11) 1 d . . P A 1
H26A H 0.126168 0.734769 0.157566 0.080 Uiso 0.661(11) 1 calc R U P A 1
H26B H 0.148082 0.851946 0.132873 0.080 Uiso 0.661(11) 1 calc R U P A 1
H26C H 0.100724 0.813276 0.094590 0.080 Uiso 0.661(11) 1 calc R U P A 1
C27 C 0.1598(4) 0.7940(10) -0.0120(7) 0.057(3) Uani 0.661(11) 1 d . . P A 1
H27A H 0.131660 0.829223 -0.030780 0.085 Uiso 0.661(11) 1 calc R U P A 1
H27B H 0.181528 0.854035 0.002334 0.085 Uiso 0.661(11) 1 calc R U P A 1
H27C H 0.170878 0.746137 -0.051171 0.085 Uiso 0.661(11) 1 calc R U P A 1
C26A C 0.125(2) 0.763(5) 0.112(4) 0.054(3) Uani 0.339(11) 1 d . . P A 2
H26D H 0.098053 0.799177 0.087982 0.080 Uiso 0.339(11) 1 calc R U P A 2
H26E H 0.116376 0.698743 0.142906 0.080 Uiso 0.339(11) 1 calc R U P A 2
H26F H 0.141370 0.819534 0.144074 0.080 Uiso 0.339(11) 1 calc R U P A 2
C27A C 0.1652(10) 0.830(2) 0.0058(16) 0.057(3) Uani 0.339(11) 1 d . . P A 2
H27D H 0.183913 0.804835 -0.033072 0.085 Uiso 0.339(11) 1 calc R U P A 2
H27E H 0.138025 0.864565 -0.017598 0.085 Uiso 0.339(11) 1 calc R U P A 2
H27F H 0.181376 0.886115 0.038202 0.085 Uiso 0.339(11) 1 calc R U P A 2
C28 C 0.25482(9) 0.3723(2) 0.09352(14) 0.0272(6) Uani 1 1 d . . . . .
H28A H 0.228369 0.335728 0.065958 0.033 Uiso 1 1 calc R U . . .
C29 C 0.29420(10) 0.3567(3) 0.04689(15) 0.0399(7) Uani 1 1 d . . . . .
H29A H 0.300007 0.274845 0.040865 0.060 Uiso 1 1 calc R U . . .
H29B H 0.287446 0.391758 -0.002385 0.060 Uiso 1 1 calc R U . . .
H29C H 0.320442 0.393512 0.072254 0.060 Uiso 1 1 calc R U . . .
C30 C 0.26352(11) 0.3115(3) 0.16886(16) 0.0418(8) Uani 1 1 d . . . . .
H30A H 0.270364 0.230787 0.160475 0.063 Uiso 1 1 calc R U . . .
H30B H 0.288652 0.347867 0.197787 0.063 Uiso 1 1 calc R U . . .
H30C H 0.237099 0.316964 0.196590 0.063 Uiso 1 1 calc R U . . .
S1 S 0.14564(3) 0.19277(6) 0.14574(4) 0.03371(17) Uani 1 1 d . . . . .
C31 C 0.09408(14) 0.1226(4) 0.1628(2) 0.0634(11) Uani 1 1 d . . . . .
F1 F 0.0576(4) 0.198(2) 0.1559(14) 0.067(2) Uani 0.661(11) 1 d . . P A 1
F2 F 0.0825(3) 0.0451(6) 0.1229(5) 0.0761(17) Uani 0.661(11) 1 d . . P A 1
F3 F 0.0985(3) 0.0898(7) 0.2395(4) 0.091(2) Uani 0.661(11) 1 d . . P A 1
F1A F 0.0672(9) 0.196(4) 0.166(3) 0.067(2) Uani 0.339(11) 1 d . . P A 2
F2A F 0.0883(6) 0.0314(13) 0.0946(11) 0.0761(17) Uani 0.339(11) 1 d . . P A 2
F3A F 0.0947(7) 0.0529(13) 0.2107(8) 0.091(2) Uani 0.339(11) 1 d . . P A 2
H25A H 0.1335(10) 0.668(2) 0.0314(15) 0.036(8) Uiso 1 1 d . . . . .
H16A H 0.0908(10) 0.189(2) -0.0604(15) 0.034(8) Uiso 1 1 d . . . . .

loop_
_atom_site_aniso_label
_atom_site_aniso_U_11
_atom_site_aniso_U_22
_atom_site_aniso_U_33
_atom_site_aniso_U_23
_atom_site_aniso_U_13
_atom_site_aniso_U_12
Sn1 0.01953(9) 0.02522(10) 0.01823(8) -0.00099(7) 0.00191(6) 0.00024(8)
O1 0.0406(12) 0.0268(11) 0.0247(9) 0.0029(8) 0.0040(8) 0.0017(9)
O2 0.0455(14) 0.0498(15) 0.0547(13) 0.0106(11) 0.0015(11) 0.0188(11)
O3 0.0653(17) 0.0682(17) 0.0344(11) -0.0132(11) -0.0142(11) 0.0200(14)
N1 0.0184(11) 0.0264(12) 0.0189(9) -0.0020(8) -0.0016(8) -0.0001(9)
N2 0.0184(11) 0.0185(11) 0.0180(9) -0.0017(8) 0.0004(8) -0.0011(9)
C1 0.0198(12) 0.0198(13) 0.0206(11) -0.0012(10) -0.0010(9) 0.0064(11)
C2 0.0224(13) 0.0144(12) 0.0186(11) 0.0005(9) 0.0000(10) 0.0018(10)
C3 0.0245(14) 0.0254(15) 0.0231(12) -0.0011(10) 0.0015(10) -0.0056(11)
C4 0.0290(15) 0.0286(15) 0.0242(12) -0.0012(11) 0.0084(11) -0.0029(12)
C5 0.0336(16) 0.0328(16) 0.0157(11) -0.0014(10) 0.0009(11) 0.0035(12)
C6 0.0228(13) 0.0343(16) 0.0182(11) -0.0025(11) -0.0051(10) 0.0049(12)
C7 0.0194(13) 0.0376(16) 0.0161(11) -0.0047(10) 0.0001(10) -0.0005(11)
C8 0.0269(15) 0.0396(17) 0.0207(12) -0.0069(12) 0.0023(11) -0.0033(13)
C9 0.0295(16) 0.054(2) 0.0264(13) -0.0102(13) 0.0003(12) -0.0127(15)
C10 0.0191(15) 0.076(2) 0.0272(14) -0.0048(15) -0.0044(12) -0.0039(16)
C11 0.0242(15) 0.059(2) 0.0234(13) 0.0003(13) -0.0004(11) 0.0073(14)
C12 0.0224(14) 0.0430(18) 0.0197(12) -0.0005(11) 0.0024(10) 0.0048(12)
C13 0.0278(15) 0.0352(17) 0.0297(13) 0.0006(12) -0.0036(12) 0.0063(12)
C14 0.050(2) 0.049(2) 0.0414(17) -0.0060(15) 0.0063(15) 0.0093(17)
C15 0.055(2) 0.053(2) 0.0431(17) 0.0102(16) 0.0024(16) 0.0001(18)
C16 0.0374(18) 0.0345(18) 0.0388(16) -0.0137(13) -0.0055(14) -0.0067(14)
C17 0.063(6) 0.043(8) 0.114(14) 0.006(7) 0.028(8) -0.005(6)
C18 0.067(5) 0.031(6) 0.057(2) -0.018(6) 0.003(3) 0.012(6)
C17A 0.097(16) 0.029(10) 0.071(12) -0.005(8) 0.031(10) 0.013(9)
C18A 0.067(5) 0.031(6) 0.057(2) -0.018(6) 0.003(3) 0.012(6)
C19 0.0210(13) 0.0238(14) 0.0152(10) -0.0020(9) 0.0031(9) -0.0040(10)
C20 0.0212(13) 0.0268(15) 0.0176(11) 0.0000(10) 0.0031(10) -0.0025(11)
C21 0.0229(14) 0.0375(17) 0.0242(12) -0.0027(12) -0.0024(10) -0.0024(13)
C22 0.0308(16) 0.0356(17) 0.0251(13) -0.0117(12) 0.0006(11) -0.0119(13)
C23 0.0347(16) 0.0261(15) 0.0298(13) -0.0100(11) 0.0057(12) -0.0073(13)
C24 0.0273(14) 0.0237(14) 0.0214(11) -0.0029(10) 0.0042(10) -0.0025(11)
C25 0.0291(16) 0.0225(15) 0.0400(15) -0.0039(12) 0.0015(12) 0.0004(12)
C26 0.036(7) 0.056(10) 0.069(3) -0.019(7) 0.006(5) 0.012(5)
C27 0.045(4) 0.058(8) 0.066(7) 0.028(5) -0.003(4) 0.002(5)
C26A 0.036(7) 0.056(10) 0.069(3) -0.019(7) 0.006(5) 0.012(5)
C27A 0.045(4) 0.058(8) 0.066(7) 0.028(5) -0.003(4) 0.002(5)
C28 0.0227(14) 0.0288(15) 0.0291(13) -0.0022(11) -0.0035(11) 0.0030(12)
C29 0.0398(18) 0.0425(19) 0.0376(15) -0.0073(14) 0.0048(13) 0.0091(15)
C30 0.048(2) 0.0349(18) 0.0419(16) 0.0076(14) 0.0019(15) 0.0079(15)
S1 0.0349(4) 0.0364(4) 0.0295(3) 0.0070(3) 0.0010(3) 0.0068(3)
C31 0.059(3) 0.041(2) 0.093(3) 0.026(2) 0.026(2) 0.008(2)
F1 0.027(6) 0.0626(16) 0.113(7) 0.028(3) 0.022(5) 0.009(5)
F2 0.060(3) 0.033(2) 0.140(7) -0.026(3) 0.043(3) -0.0093(18)
F3 0.135(3) 0.074(5) 0.073(4) 0.047(3) 0.065(4) 0.027(4)
F1A 0.027(6) 0.0626(16) 0.113(7) 0.028(3) 0.022(5) 0.009(5)
F2A 0.060(3) 0.033(2) 0.140(7) -0.026(3) 0.043(3) -0.0093(18)
F3A 0.135(3) 0.074(5) 0.073(4) 0.047(3) 0.065(4) 0.027(4)

loop_
_atom_type_symbol
_atom_type_description
_atom_type_scat_dispersion_real
_atom_type_scat_dispersion_imag
_atom_type_scat_source
C C 0.0033 0.0016 'International Tables Vol C Tables 4.2.6.8 and 6.1.1.4'
H H 0.0000 0.0000 'International Tables Vol C Tables 4.2.6.8 and 6.1.1.4'
N N 0.0061 0.0033 'International Tables Vol C Tables 4.2.6.8 and 6.1.1.4'
O O 0.0106 0.0060 'International Tables Vol C Tables 4.2.6.8 and 6.1.1.4'
F F 0.0171 0.0103 'International Tables Vol C Tables 4.2.6.8 and 6.1.1.4'
S S 0.1246 0.1234 'International Tables Vol C Tables 4.2.6.8 and 6.1.1.4'
Sn Sn -0.6537 1.4246 'International Tables Vol C Tables 4.2.6.8 and 6.1.1.4'

loop_
_geom_angle_atom_site_label_1
_geom_angle_atom_site_label_2
_geom_angle_atom_site_label_3
_geom_angle
N2 Sn1 N1 75.75(7)
N2 Sn1 O1 92.18(7)
N1 Sn1 O1 86.97(7)
S1 O1 Sn1 119.77(10)
C1 N1 C7 119.59(19)
C1 N1 Sn1 115.46(15)
C7 N1 Sn1 121.98(15)
C2 N2 C19 120.4(2)
C2 N2 Sn1 115.62(15)
C19 N2 Sn1 122.54(14)
N1 C1 C6 124.7(2)
N1 C1 C2 116.69(19)
C6 C1 C2 118.5(2)
N2 C2 C3 124.8(2)
N2 C2 C1 116.5(2)
C3 C2 C1 118.7(2)
C4 C3 C2 120.2(2)
C3 C4 C5 120.9(2)
C6 C5 C4 121.0(2)
C5 C6 C1 120.6(2)
C8 C7 C12 122.2(2)
C8 C7 N1 120.0(2)
C12 C7 N1 117.8(2)
C9 C8 C7 117.5(3)
C9 C8 C16 120.0(3)
C7 C8 C16 122.4(2)
C10 C9 C8 120.9(3)
C11 C10 C9 120.7(3)
C10 C11 C12 120.8(3)
C11 C12 C7 117.9(3)
C11 C12 C13 119.2(3)
C7 C12 C13 122.8(2)
C12 C13 C14 111.2(2)
C12 C13 C15 112.1(2)
C14 C13 C15 110.8(3)
C17 C16 C8 115.5(9)
C17 C16 C18 110.5(7)
C8 C16 C18 107.4(6)
C8 C16 C18A 117.0(13)
C8 C16 C17A 109.1(17)
C18A C16 C17A 108.7(14)
C20 C19 C24 121.7(2)
C20 C19 N2 120.4(2)
C24 C19 N2 117.9(2)
C21 C20 C19 117.8(2)
C21 C20 C28 119.5(2)
C19 C20 C28 122.7(2)
C22 C21 C20 121.5(3)
C23 C22 C21 119.5(2)
C22 C23 C24 122.1(3)
C23 C24 C19 117.5(2)
C23 C24 C25 119.6(2)
C19 C24 C25 123.0(2)
C26A C25 C24 114(3)
C27 C25 C24 112.2(6)
C27 C25 C26 113.2(14)
C24 C25 C26 111.5(13)
C26A C25 C27A 107(3)
C24 C25 C27A 108.9(11)
C20 C28 C29 112.0(2)
C20 C28 C30 110.6(2)
C29 C28 C30 110.3(2)
O2 S1 O3 119.36(14)
O2 S1 O1 113.28(12)
O3 S1 O1 110.96(13)
O2 S1 C31 105.00(17)
O3 S1 C31 104.03(19)
O1 S1 C31 101.98(16)
F3A C31 F1A 116(3)
F2 C31 F1 103.5(11)
F2 C31 F3 112.1(6)
F1 C31 F3 105.1(11)
F3A C31 F2A 95.2(9)
F1A C31 F2A 119(2)
F3A C31 S1 118.3(11)
F2 C31 S1 117.2(4)
F1A C31 S1 106(2)
F1 C31 S1 112.5(9)
F3 C31 S1 106.0(5)
F2A C31 S1 102.0(6)

loop_
_geom_bond_atom_site_label_1
_geom_bond_atom_site_label_2
_geom_bond_distance
Sn1 N2 2.159(2)
Sn1 N1 2.1625(18)
Sn1 O1 2.2219(18)
O1 S1 1.4807(18)
O2 S1 1.422(2)
O3 S1 1.431(2)
N1 C1 1.342(3)
N1 C7 1.448(3)
N2 C2 1.344(3)
N2 C19 1.449(3)
C1 C6 1.427(3)
C1 C2 1.451(3)
C2 C3 1.420(3)
C3 C4 1.366(3)
C4 C5 1.416(4)
C5 C6 1.350(4)
C7 C8 1.399(4)
C7 C12 1.402(4)
C8 C9 1.398(4)
C8 C16 1.511(4)
C9 C10 1.377(4)
C10 C11 1.377(5)
C11 C12 1.392(4)
C12 C13 1.521(4)
C13 C14 1.529(4)
C13 C15 1.532(4)
C16 C17 1.51(2)
C16 C18 1.512(17)
C16 C18A 1.56(3)
C16 C17A 1.57(5)
C19 C20 1.399(3)
C19 C24 1.411(3)
C20 C21 1.395(3)
C20 C28 1.514(4)
C21 C22 1.379(4)
C22 C23 1.376(4)
C23 C24 1.385(3)
C24 C25 1.516(4)
C25 C26A 1.47(7)
C25 C27 1.496(14)
C25 C26 1.54(3)
C25 C27A 1.60(3)
C28 C29 1.526(4)
C28 C30 1.530(4)
S1 C31 1.813(4)
C31 F3A 1.182(13)
C31 F2 1.188(9)
C31 F1A 1.19(4)
C31 F1 1.409(17)
C31 F3 1.423(8)
C31 F2A 1.621(15)
